data_4326353
loop_
_publ_author_name
'Hana Va\<nk\'atov\'a'
'Lies Broeckaert'
'Frank De Proft'
'Roman Olejn\'ik'
'Jan Turek'
'Zde\<nka Pad\<elkov\'a'
'Ale\<s R\%u\<zi\<cka'

_publ_section_title
;
 Tetrylenes Chelated by Hybrid Amido-Amino Ligand: Derivatives of
 2-[(N,N-Dimethylamino)methyl]aniline
;
_journal_name_full 'Inorganic Chemistry'
_journal_page_first 9454
_journal_page_last 9464
_journal_paper_doi 10.1021/ic2011056
_journal_volume 50
_journal_year 2011
_chemical_formula_moiety 'C22 H36 N4 Sn2'
_chemical_formula_sum 'C22 H36 N4 Sn2'
_chemical_formula_weight 593.93
_chemical_name_systematic
; 
 ? 
;
_space_group_IT_number 2
_symmetry_cell_setting triclinic
_symmetry_space_group_name_Hall '-P 1'
_symmetry_space_group_name_H-M 'P -1'
_atom_sites_solution_hydrogens geom
_atom_sites_solution_primary direct
_atom_sites_solution_secondary difmap
_audit_creation_method SHELXL-97
_cell_angle_alpha 105.140(3)
_cell_angle_beta 91.336(3)
_cell_angle_gamma 99.662(4)
_cell_formula_units_Z 1
_cell_length_a 7.6861(4)
_cell_length_b 8.8950(3)
_cell_length_c 9.0669(3)
_cell_measurement_reflns_used 10349
_cell_measurement_temperature 150(1)
_cell_measurement_theta_max 27.5
_cell_measurement_theta_min 1
_cell_volume 588.41(4)
_computing_cell_refinement 'COLLECT and DENZO'
_computing_data_collection 'COLLECT (Hooft, 1998) and DENZO (Otwinowski & Minor, 1997)'
_computing_data_reduction 'COLLECT and DENZO'
_computing_molecular_graphics 'PLATON (Spek, 2003)'
_computing_publication_material 'SHELXL-97 (Sheldrick, 1997)'
_computing_structure_refinement 'SHELXL-97 (Sheldrick, 1997)'
_computing_structure_solution 'SIR92 (Altomare et al., 1994)'
_diffrn_ambient_temperature 150(1)
_diffrn_detector_area_resol_mean 9.091
_diffrn_measured_fraction_theta_full 0.993
_diffrn_measured_fraction_theta_max 0.993
_diffrn_measurement_device_type 'Bruker Nonius KappaCCD area detector'
_diffrn_measurement_method '\f and \w scans to fill the Ewald sphere'
_diffrn_radiation_monochromator graphite
_diffrn_radiation_source 'fine-focus sealed tube'
_diffrn_radiation_type MoK\a
_diffrn_radiation_wavelength 0.71073
_diffrn_reflns_av_R_equivalents 0.0282
_diffrn_reflns_av_sigmaI/netI 0.0198
_diffrn_reflns_limit_h_max 9
_diffrn_reflns_limit_h_min -9
_diffrn_reflns_limit_k_max 11
_diffrn_reflns_limit_k_min -11
_diffrn_reflns_limit_l_max 11
_diffrn_reflns_limit_l_min -11
_diffrn_reflns_number 10290
_diffrn_reflns_theta_full 27.50
_diffrn_reflns_theta_max 27.50
_diffrn_reflns_theta_min 2.69
_diffrn_standards_number 0
_exptl_absorpt_coefficient_mu 2.137
_exptl_absorpt_correction_T_max 0.819
_exptl_absorpt_correction_T_min 0.678
_exptl_absorpt_correction_type integration
_exptl_absorpt_process_details
;
gaussian integration (Coppens, 1970)
;
_exptl_crystal_colour colourless
_exptl_crystal_density_diffrn 1.676
_exptl_crystal_description block
_exptl_crystal_F_000 296
_exptl_crystal_size_max 0.25
_exptl_crystal_size_mid 0.19
_exptl_crystal_size_min 0.12
_refine_diff_density_max 0.395
_refine_diff_density_min -0.640
_refine_diff_density_rms 0.074
_refine_ls_extinction_method none
_refine_ls_goodness_of_fit_ref 1.129
_refine_ls_hydrogen_treatment constr
_refine_ls_matrix_type full
_refine_ls_number_parameters 127
_refine_ls_number_reflns 2682
_refine_ls_number_restraints 0
_refine_ls_restrained_S_all 1.129
_refine_ls_R_factor_all 0.0171
_refine_ls_R_factor_gt 0.0161
_refine_ls_shift/su_max 0.000
_refine_ls_shift/su_mean 0.000
_refine_ls_structure_factor_coef Fsqd
_refine_ls_weighting_details 'calc w=1/[\s^2^(Fo^2^)+(0.0181P)^2^+0.2499P] where P=(Fo^2^+2Fc^2^)/3'
_refine_ls_weighting_scheme calc
_refine_ls_wR_factor_gt 0.0394
_refine_ls_wR_factor_ref 0.0401
_reflns_number_gt 2582
_reflns_number_total 2682
_reflns_threshold_expression >2sigma(I)
_cod_data_source_file ic2011056_si_001_10.cif
_cod_data_source_block 17
_cod_database_code 4326353

loop_
_symmetry_equiv_pos_as_xyz
'x, y, z'
'-x, -y, -z'

loop_
_atom_site_label
_atom_site_type_symbol
_atom_site_fract_x
_atom_site_fract_y
_atom_site_fract_z
_atom_site_U_iso_or_equiv
_atom_site_adp_type
_atom_site_occupancy
_atom_site_symmetry_multiplicity
_atom_site_calc_flag
_atom_site_refinement_flags
Sn1 Sn 0.071572(14) 0.988299(12) 0.164526(11) 0.01697(5) Uani 1 1 d .
N2 N 0.2545(2) 0.79355(18) 0.20312(17) 0.0211(3) Uani 1 1 d .
N1 N 0.0929(2) 0.88956(18) -0.06304(17) 0.0233(3) Uani 1 1 d .
C6 C 0.1368(3) 0.7025(2) -0.3010(2) 0.0242(4) Uani 1 1 d .
H6 H 0.0528 0.7395 -0.3510 0.029 Uiso 1 1 d R
C8 C 0.1483(3) 0.6340(2) 0.1813(2) 0.0311(4) Uani 1 1 d .
H8A H 0.2248 0.5615 0.1904 0.037 Uiso 1 1 d R
H8B H 0.0869 0.5995 0.0815 0.037 Uiso 1 1 d R
H8C H 0.0640 0.6373 0.2580 0.037 Uiso 1 1 d R
C10 C 0.2758(3) 1.1758(2) 0.2882(2) 0.0295(4) Uani 1 1 d .
H10A H 0.3890 1.1496 0.2605 0.035 Uiso 1 1 d R
H10B H 0.2669 1.1895 0.3962 0.035 Uiso 1 1 d R
H10C H 0.2636 1.2722 0.2635 0.035 Uiso 1 1 d R
C7 C 0.3874(2) 0.7923(2) 0.0874(2) 0.0244(4) Uani 1 1 d .
H7A H 0.4788 0.7375 0.1111 0.029 Uiso 1 1 d R
H7B H 0.4425 0.9009 0.0955 0.029 Uiso 1 1 d R
C4 C 0.3413(3) 0.5231(2) -0.3155(2) 0.0259(4) Uani 1 1 d .
H4 H 0.3923 0.4400 -0.3707 0.031 Uiso 1 1 d R
C2 C 0.3139(2) 0.7159(2) -0.0745(2) 0.0218(3) Uani 1 1 d .
C5 C 0.2161(3) 0.5818(2) -0.3848(2) 0.0250(4) Uani 1 1 d .
H5 H 0.1845 0.5396 -0.4889 0.030 Uiso 1 1 d R
C11 C -0.1237(3) 0.8834(2) 0.2898(2) 0.0287(4) Uani 1 1 d .
H11A H -0.2073 0.9525 0.3213 0.034 Uiso 1 1 d R
H11B H -0.0675 0.8669 0.3785 0.034 Uiso 1 1 d R
H11C H -0.1841 0.7836 0.2256 0.034 Uiso 1 1 d R
C3 C 0.3888(3) 0.5923(2) -0.1610(2) 0.0257(4) Uani 1 1 d .
H3 H 0.4742 0.5546 -0.1134 0.031 Uiso 1 1 d R
C1 C 0.1782(2) 0.7721(2) -0.1421(2) 0.0203(3) Uani 1 1 d .
C9 C 0.3453(3) 0.8447(3) 0.3567(2) 0.0311(4) Uani 1 1 d .
H9A H 0.4161 0.7688 0.3686 0.037 Uiso 1 1 d R
H9B H 0.2593 0.8531 0.4323 0.037 Uiso 1 1 d R
H9C H 0.4198 0.9459 0.3699 0.037 Uiso 1 1 d R

loop_
_atom_site_aniso_label
_atom_site_aniso_U_11
_atom_site_aniso_U_22
_atom_site_aniso_U_33
_atom_site_aniso_U_23
_atom_site_aniso_U_13
_atom_site_aniso_U_12
Sn1 0.02026(7) 0.01711(7) 0.01340(7) 0.00306(4) 0.00163(4) 0.00456(5)
N2 0.0238(8) 0.0225(7) 0.0175(7) 0.0050(6) 0.0008(6) 0.0060(6)
N1 0.0328(8) 0.0246(7) 0.0144(7) 0.0027(6) 0.0017(6) 0.0144(6)
C6 0.0302(9) 0.0255(8) 0.0181(8) 0.0048(7) 0.0017(7) 0.0101(7)
C8 0.0375(11) 0.0246(9) 0.0326(10) 0.0100(8) 0.0080(8) 0.0052(8)
C10 0.0298(10) 0.0234(9) 0.0304(10) 0.0024(8) 0.0023(8) -0.0010(7)
C7 0.0227(9) 0.0283(9) 0.0235(9) 0.0076(7) 0.0026(7) 0.0072(7)
C4 0.0323(10) 0.0193(8) 0.0264(9) 0.0035(7) 0.0087(8) 0.0092(7)
C2 0.0241(9) 0.0226(8) 0.0197(8) 0.0063(7) 0.0042(7) 0.0057(7)
C5 0.0336(10) 0.0223(8) 0.0179(8) 0.0022(7) 0.0049(7) 0.0063(7)
C11 0.0251(9) 0.0322(10) 0.0296(10) 0.0099(8) 0.0080(8) 0.0043(8)
C3 0.0287(9) 0.0255(9) 0.0270(9) 0.0100(7) 0.0051(7) 0.0113(7)
C1 0.0240(9) 0.0190(8) 0.0196(8) 0.0062(6) 0.0054(7) 0.0062(7)
C9 0.0369(11) 0.0402(11) 0.0189(9) 0.0080(8) -0.0022(8) 0.0155(9)

loop_
_atom_type_symbol
_atom_type_description
_atom_type_scat_dispersion_real
_atom_type_scat_dispersion_imag
_atom_type_scat_source
C C 0.0033 0.0016 'International Tables Vol C Tables 4.2.6.8 and 6.1.1.4'
H H 0.0000 0.0000 'International Tables Vol C Tables 4.2.6.8 and 6.1.1.4'
N N 0.0061 0.0033 'International Tables Vol C Tables 4.2.6.8 and 6.1.1.4'
Sn Sn -0.6537 1.4246 'International Tables Vol C Tables 4.2.6.8 and 6.1.1.4'

loop_
_exptl_crystal_face_index_h
_exptl_crystal_face_index_k
_exptl_crystal_face_index_l
_exptl_crystal_face_perp_dist
-1 0 0 0.115
1 0 0 0.090
0 1 0 0.077
0 -1 0 0.074
0 0 1 0.059
0 0 -1 0.058
1 0 1 0.061
-1 1 0 0.119

loop_
_geom_angle_atom_site_label_1
_geom_angle_atom_site_label_2
_geom_angle_atom_site_label_3
_geom_angle
_geom_angle_site_symmetry_1
_geom_angle_site_symmetry_3
N1 Sn1 N1 78.91(6) . 2_575
N1 Sn1 C10 118.90(7) . .
N1 Sn1 C10 102.51(7) 2_575 .
N1 Sn1 C11 121.52(7) . .
N1 Sn1 C11 97.96(7) 2_575 .
C10 Sn1 C11 118.70(8) . .
N1 Sn1 N2 84.39(5) . .
N1 Sn1 N2 162.79(5) 2_575 .
C10 Sn1 N2 89.15(7) . .
C11 Sn1 N2 87.18(6) . .
N1 Sn1 Sn1 40.48(4) . 2_575
N1 Sn1 Sn1 38.43(4) 2_575 2_575
C10 Sn1 Sn1 116.70(6) . 2_575
C11 Sn1 Sn1 115.01(6) . 2_575
N2 Sn1 Sn1 124.76(3) . 2_575
C9 N2 C8 108.67(16) . .
C9 N2 C7 109.29(15) . .
C8 N2 C7 110.75(15) . .
C9 N2 Sn1 111.06(11) . .
C8 N2 Sn1 112.27(11) . .
C7 N2 Sn1 104.75(10) . .
C1 N1 Sn1 133.51(12) . .
C1 N1 Sn1 125.34(12) . 2_575
Sn1 N1 Sn1 101.09(6) . 2_575
C5 C6 C1 122.66(17) . .
C5 C6 H6 118.7 . .
C1 C6 H6 118.6 . .
N2 C8 H8A 109.5 . .
N2 C8 H8B 109.6 . .
H8A C8 H8B 109.5 . .
N2 C8 H8C 109.3 . .
H8A C8 H8C 109.5 . .
H8B C8 H8C 109.5 . .
Sn1 C10 H10A 109.3 . .
Sn1 C10 H10B 109.5 . .
H10A C10 H10B 109.5 . .
Sn1 C10 H10C 109.6 . .
H10A C10 H10C 109.5 . .
H10B C10 H10C 109.5 . .
N2 C7 C2 114.42(15) . .
N2 C7 H7A 108.8 . .
C2 C7 H7A 108.8 . .
N2 C7 H7B 108.4 . .
C2 C7 H7B 108.6 . .
H7A C7 H7B 107.6 . .
C5 C4 C3 117.95(16) . .
C5 C4 H4 121.0 . .
C3 C4 H4 121.0 . .
C3 C2 C1 120.16(16) . .
C3 C2 C7 118.14(16) . .
C1 C2 C7 121.62(15) . .
C4 C5 C6 120.77(17) . .
C4 C5 H5 119.6 . .
C6 C5 H5 119.6 . .
Sn1 C11 H11A 109.4 . .
Sn1 C11 H11B 109.6 . .
H11A C11 H11B 109.5 . .
Sn1 C11 H11C 109.4 . .
H11A C11 H11C 109.5 . .
H11B C11 H11C 109.5 . .
C4 C3 C2 122.58(17) . .
C4 C3 H3 118.7 . .
C2 C3 H3 118.7 . .
N1 C1 C6 120.54(16) . .
N1 C1 C2 123.70(16) . .
C6 C1 C2 115.73(15) . .
N2 C9 H9A 109.6 . .
N2 C9 H9B 109.5 . .
H9A C9 H9B 109.5 . .
N2 C9 H9C 109.3 . .
H9A C9 H9C 109.5 . .
H9B C9 H9C 109.5 . .

loop_
_geom_bond_atom_site_label_1
_geom_bond_atom_site_label_2
_geom_bond_distance
_geom_bond_site_symmetry_2
Sn1 N1 2.0428(15) .
Sn1 N1 2.1339(15) 2_575
Sn1 C10 2.1366(19) .
Sn1 C11 2.1393(19) .
Sn1 N2 2.4921(15) .
Sn1 Sn1 3.2255(2) 2_575
N2 C9 1.467(2) .
N2 C8 1.475(2) .
N2 C7 1.480(2) .
N1 C1 1.377(2) .
N1 Sn1 2.1339(15) 2_575
C6 C5 1.384(3) .
C6 C1 1.417(2) .
C6 H6 0.9300 .
C8 H8A 0.9600 .
C8 H8B 0.9600 .
C8 H8C 0.9600 .
C10 H10A 0.9600 .
C10 H10B 0.9600 .
C10 H10C 0.9600 .
C7 C2 1.499(3) .
C7 H7A 0.9699 .
C7 H7B 0.9700 .
C4 C5 1.380(3) .
C4 C3 1.387(3) .
C4 H4 0.9299 .
C2 C3 1.393(2) .
C2 C1 1.421(2) .
C5 H5 0.9301 .
C11 H11A 0.9600 .
C11 H11B 0.9600 .
C11 H11C 0.9600 .
C3 H3 0.9300 .
C9 H9A 0.9601 .
C9 H9B 0.9600 .
C9 H9C 0.9600 .
